data_7018990
loop_
_publ_author_name
'Li, Xinfa'
'Huang, Yuanbiao'
'Cao, Rong'

_publ_section_title
;
 A family of three-dimensional 3d--4f and 4d--4f heterometallic
 coordination polymers based on mixed isonicotinate and 2-sulfobenzoate
 ligands: syntheses, structures and photoluminescent properties
;
_journal_issue 20
_journal_name_full 'Dalton Transactions'
_journal_page_first 6195
_journal_paper_doi 10.1039/c2dt30268c
_journal_volume 41
_journal_year 2012
_chemical_formula_moiety 'C19 H14 Ag N2 O10 Pr S'
_chemical_formula_sum 'C19 H14 Ag N2 O10 Pr S'
_chemical_formula_weight 711.16
_chemical_name_systematic
;
?
;
_space_group_IT_number 14
_symmetry_cell_setting monoclinic
_symmetry_space_group_name_Hall '-P 2yn'
_symmetry_space_group_name_H-M 'P 1 21/n 1'
_atom_sites_solution_hydrogens geom
_atom_sites_solution_primary direct
_atom_sites_solution_secondary difmap
_audit_creation_method SHELXL-97
_cell_angle_alpha 90.00
_cell_angle_beta 101.106(2)
_cell_angle_gamma 90.00
_cell_formula_units_Z 4
_cell_length_a 9.4600(2)
_cell_length_b 13.4951(3)
_cell_length_c 17.6816(4)
_cell_measurement_reflns_used 4413
_cell_measurement_temperature 293(2)
_cell_measurement_theta_max 28.9347
_cell_measurement_theta_min 2.6578
_cell_volume 2215.02(9)
_computing_cell_refinement
;
CrysAlisPro, Agilent Technologies,
Version 1.171.34.49 (release 20-01-2011 CrysAlis171 .NET)
(compiled Jan 20 2011,15:58:25)
;
_computing_data_collection
;
CrysAlisPro, Agilent Technologies,
Version 1.171.34.49 (release 20-01-2011 CrysAlis171 .NET)
(compiled Jan 20 2011,15:58:25)
;
_computing_data_reduction
;
CrysAlisPro, Agilent Technologies,
Version 1.171.34.49 (release 20-01-2011 CrysAlis171 .NET)
(compiled Jan 20 2011,15:58:25)
;
_computing_molecular_graphics 'Bruker SHELXTL'
_computing_publication_material 'Bruker SHELXTL'
_computing_structure_refinement 'SHELXL-97 (Sheldrick, 1997)'
_computing_structure_solution 'SHELXS-97 (Sheldrick, 1990)'
_diffrn_ambient_temperature 293(2)
_diffrn_detector_area_resol_mean 16.2083
_diffrn_measured_fraction_theta_full 0.991
_diffrn_measured_fraction_theta_max 0.991
_diffrn_measurement_device_type 'Xcalibur, Eos'
_diffrn_measurement_method '\w scans'
_diffrn_radiation_monochromator graphite
_diffrn_radiation_source 'fine-focus sealed tube'
_diffrn_radiation_type MoK\a
_diffrn_radiation_wavelength 0.71073
_diffrn_reflns_av_R_equivalents 0.0283
_diffrn_reflns_av_sigmaI/netI 0.0446
_diffrn_reflns_limit_h_max 11
_diffrn_reflns_limit_h_min -11
_diffrn_reflns_limit_k_max 17
_diffrn_reflns_limit_k_min -10
_diffrn_reflns_limit_l_max 21
_diffrn_reflns_limit_l_min -22
_diffrn_reflns_number 9611
_diffrn_reflns_theta_full 26.75
_diffrn_reflns_theta_max 26.75
_diffrn_reflns_theta_min 2.66
_diffrn_standards_interval_count none
_diffrn_standards_interval_time none
_exptl_absorpt_coefficient_mu 3.211
_exptl_absorpt_correction_T_max 0.6172
_exptl_absorpt_correction_T_min 0.4728
_exptl_absorpt_correction_type multi-scan
_exptl_absorpt_process_details
;
CrysAlisPro, Agilent Technologies,
Version 1.171.34.49.
Empirical absorption correction using spherical harmonics,
implemented in SCALE3 ABSPACK scaling algorithm.
;
_exptl_crystal_colour light-green
_exptl_crystal_density_diffrn 2.133
_exptl_crystal_density_method 'not measured'
_exptl_crystal_description block-shaped
_exptl_crystal_F_000 1376
_exptl_crystal_size_max 0.24
_exptl_crystal_size_mid 0.20
_exptl_crystal_size_min 0.16
_refine_diff_density_max 0.589
_refine_diff_density_min -0.519
_refine_diff_density_rms 0.121
_refine_ls_extinction_method none
_refine_ls_goodness_of_fit_ref 1.007
_refine_ls_hydrogen_treatment constr
_refine_ls_matrix_type full
_refine_ls_number_parameters 307
_refine_ls_number_reflns 4659
_refine_ls_number_restraints 0
_refine_ls_restrained_S_all 1.007
_refine_ls_R_factor_all 0.0368
_refine_ls_R_factor_gt 0.0269
_refine_ls_shift/su_max 0.001
_refine_ls_shift/su_mean 0.000
_refine_ls_structure_factor_coef Fsqd
_refine_ls_weighting_details 'calc w=1/[\s^2^(Fo^2^)+(0.0230P)^2^+2.2000P] where P=(Fo^2^+2Fc^2^)/3'
_refine_ls_weighting_scheme calc
_refine_ls_wR_factor_gt 0.0538
_refine_ls_wR_factor_ref 0.0636
_reflns_number_gt 3951
_reflns_number_total 4659
_reflns_threshold_expression >2sigma(I)
_cod_data_source_file c2dt30268c.txt
_cod_data_source_block 2-Pr
_cod_depositor_comments
;
The following automatic conversions were performed:

'_symmetry_cell_setting' value 'Monoclinic' changed to 'monoclinic'
according to /home/saulius/struct/CIF-dictionaries/cif_core.dic
dictionary named 'cif_core.dic' version 2.4.1 from 2010-06-29.

Automatic conversion script
Id: cif_fix_values 1715 2011-07-08 13:25:40Z adriana 
;
_cod_original_cell_volume 2215.02(8)
_cod_original_sg_symbol_H-M P2(1)/n
_cod_database_code 7018990

loop_
_symmetry_equiv_pos_as_xyz
'x, y, z'
'-x+1/2, y+1/2, -z+1/2'
'-x, -y, -z'
'x-1/2, -y-1/2, z-1/2'

loop_
_atom_site_label
_atom_site_type_symbol
_atom_site_fract_x
_atom_site_fract_y
_atom_site_fract_z
_atom_site_U_iso_or_equiv
_atom_site_adp_type
_atom_site_occupancy
_atom_site_symmetry_multiplicity
_atom_site_calc_flag
_atom_site_refinement_flags
Pr1 Pr 0.28448(2) 0.464240(16) -0.003775(11) 0.01309(6) Uani 1 1 d .
Ag1 Ag 0.27613(4) 0.13581(3) 0.019547(17) 0.03415(10) Uani 1 1 d .
S1 S 0.81687(11) 0.27912(9) 0.07329(7) 0.0321(3) Uani 1 1 d .
O1 O 0.5474(3) 0.4000(2) -0.00660(15) 0.0195(6) Uani 1 1 d .
O2 O 0.3766(3) 0.2891(2) -0.03475(16) 0.0255(6) Uani 1 1 d .
O3 O 0.8383(3) 0.3858(2) 0.06954(17) 0.0302(7) Uani 1 1 d .
O4 O 0.7087(3) 0.2500(3) 0.11576(19) 0.0456(9) Uani 1 1 d .
O5 O 0.9557(3) 0.2302(3) 0.0981(2) 0.0535(10) Uani 1 1 d .
O6 O 0.4412(3) 0.4479(2) 0.12846(14) 0.0265(7) Uani 1 1 d .
O7 O 0.6521(3) 0.5279(2) 0.13407(14) 0.0239(6) Uani 1 1 d .
O8 O 0.5687(3) 0.1007(2) 0.42054(14) 0.0228(6) Uani 1 1 d .
O9 O 0.3476(3) 0.0448(2) 0.41784(15) 0.0315(7) Uani 1 1 d .
O10 O 0.2021(3) 0.3299(2) 0.08148(17) 0.0362(8) Uani 1 1 d .
H10B H 0.1119 0.3339 0.0798 0.054 Uiso 1 1 d R
H10C H 0.2455 0.3367 0.1280 0.054 Uiso 1 1 d R
N1 N 0.6901(4) 0.4028(3) 0.40086(18) 0.0260(8) Uani 1 1 d .
N2 N 0.3380(4) 0.1170(3) 0.14194(18) 0.0272(8) Uani 1 1 d .
C1 C 0.5050(4) 0.3151(3) -0.0307(2) 0.0200(9) Uani 1 1 d .
C2 C 0.6092(5) 0.2495(3) -0.0605(3) 0.0292(10) Uani 1 1 d .
C3 C 0.7528(5) 0.2354(3) -0.0226(3) 0.0328(11) Uani 1 1 d .
C4 C 0.8433(6) 0.1792(4) -0.0585(4) 0.0540(16) Uani 1 1 d .
H4A H 0.9384 0.1689 -0.0341 0.065 Uiso 1 1 calc R
C5 C 0.7929(7) 0.1384(4) -0.1307(4) 0.071(2) Uani 1 1 d .
H5A H 0.8557 0.1023 -0.1546 0.086 Uiso 1 1 calc R
C6 C 0.6529(7) 0.1500(5) -0.1673(4) 0.0667(19) Uani 1 1 d .
H6A H 0.6197 0.1211 -0.2152 0.080 Uiso 1 1 calc R
C7 C 0.5609(6) 0.2057(4) -0.1317(3) 0.0478(14) Uani 1 1 d .
H7A H 0.4653 0.2138 -0.1560 0.057 Uiso 1 1 calc R
C8 C 0.5623(4) 0.4783(3) 0.1618(2) 0.0208(9) Uani 1 1 d .
C9 C 0.6064(4) 0.4525(3) 0.2465(2) 0.0188(8) Uani 1 1 d .
C10 C 0.6116(5) 0.3547(3) 0.2697(2) 0.0278(10) Uani 1 1 d .
H10A H 0.5858 0.3044 0.2337 0.033 Uiso 1 1 calc R
C11 C 0.6554(5) 0.3323(3) 0.3470(2) 0.0289(10) Uani 1 1 d .
H11A H 0.6611 0.2662 0.3622 0.035 Uiso 1 1 calc R
C12 C 0.6821(5) 0.4970(3) 0.3778(2) 0.0298(10) Uani 1 1 d .
H12A H 0.7050 0.5464 0.4149 0.036 Uiso 1 1 calc R
C13 C 0.6415(5) 0.5249(3) 0.3018(2) 0.0283(10) Uani 1 1 d .
H13A H 0.6378 0.5915 0.2881 0.034 Uiso 1 1 calc R
C14 C 0.4441(4) 0.0775(3) 0.3873(2) 0.0177(8) Uani 1 1 d .
C15 C 0.4090(4) 0.0916(3) 0.3009(2) 0.0179(8) Uani 1 1 d .
C16 C 0.5145(4) 0.0943(3) 0.2572(2) 0.0262(10) Uani 1 1 d .
H16A H 0.6109 0.0875 0.2804 0.031 Uiso 1 1 calc R
C17 C 0.4757(5) 0.1073(4) 0.1785(2) 0.0295(10) Uani 1 1 d .
H17A H 0.5479 0.1095 0.1495 0.035 Uiso 1 1 calc R
C18 C 0.2370(4) 0.1139(4) 0.1850(2) 0.0303(10) Uani 1 1 d .
H18A H 0.1413 0.1209 0.1606 0.036 Uiso 1 1 calc R
C19 C 0.2664(4) 0.1009(4) 0.2632(2) 0.0267(10) Uani 1 1 d .
H19A H 0.1921 0.0984 0.2908 0.032 Uiso 1 1 calc R

loop_
_atom_site_aniso_label
_atom_site_aniso_U_11
_atom_site_aniso_U_22
_atom_site_aniso_U_33
_atom_site_aniso_U_23
_atom_site_aniso_U_13
_atom_site_aniso_U_12
Pr1 0.01162(10) 0.01537(12) 0.01178(10) 0.00069(9) 0.00099(7) -0.00017(9)
Ag1 0.0481(2) 0.0393(2) 0.01190(14) 0.00021(15) -0.00207(13) -0.00483(18)
S1 0.0201(5) 0.0263(6) 0.0504(7) 0.0179(6) 0.0079(5) 0.0058(5)
O1 0.0172(13) 0.0134(14) 0.0266(14) -0.0018(12) 0.0013(11) -0.0007(12)
O2 0.0200(14) 0.0186(15) 0.0387(16) -0.0044(14) 0.0076(12) -0.0032(13)
O3 0.0272(15) 0.0242(17) 0.0357(16) 0.0086(14) -0.0029(13) 0.0035(14)
O4 0.0330(18) 0.055(2) 0.051(2) 0.0204(19) 0.0140(15) -0.0035(18)
O5 0.0263(17) 0.041(2) 0.090(3) 0.027(2) 0.0031(18) 0.0140(17)
O6 0.0197(14) 0.042(2) 0.0148(12) 0.0070(14) -0.0032(11) -0.0032(14)
O7 0.0220(14) 0.0352(18) 0.0144(12) 0.0039(13) 0.0034(11) -0.0046(14)
O8 0.0163(13) 0.0295(17) 0.0193(13) 0.0018(13) -0.0045(10) 0.0027(13)
O9 0.0286(16) 0.044(2) 0.0221(14) 0.0070(15) 0.0066(12) -0.0120(15)
O10 0.0300(17) 0.045(2) 0.0339(16) 0.0082(16) 0.0064(13) -0.0078(16)
N1 0.0317(19) 0.030(2) 0.0150(16) 0.0019(16) 0.0009(14) 0.0045(17)
N2 0.039(2) 0.026(2) 0.0152(15) 0.0016(16) 0.0028(14) -0.0034(18)
C1 0.0186(19) 0.019(2) 0.0226(19) 0.0013(18) 0.0037(15) 0.0010(18)
C2 0.029(2) 0.015(2) 0.048(3) -0.005(2) 0.018(2) -0.004(2)
C3 0.030(2) 0.015(2) 0.058(3) 0.002(2) 0.021(2) 0.004(2)
C4 0.038(3) 0.032(3) 0.102(5) -0.010(3) 0.038(3) 0.003(3)
C5 0.059(4) 0.048(4) 0.123(6) -0.041(4) 0.057(4) -0.008(3)
C6 0.067(4) 0.055(4) 0.090(5) -0.047(4) 0.047(4) -0.027(3)
C7 0.044(3) 0.044(3) 0.061(3) -0.028(3) 0.025(3) -0.014(3)
C8 0.0197(19) 0.027(2) 0.0158(18) 0.0003(18) 0.0034(15) 0.0043(19)
C9 0.0133(17) 0.025(2) 0.0172(18) 0.0018(18) 0.0016(14) 0.0002(17)
C10 0.039(2) 0.025(2) 0.0178(19) -0.0042(19) 0.0009(17) 0.000(2)
C11 0.041(3) 0.024(2) 0.021(2) -0.0007(19) 0.0038(18) 0.004(2)
C12 0.047(3) 0.024(2) 0.0162(19) -0.0076(19) 0.0008(18) 0.002(2)
C13 0.042(3) 0.021(2) 0.0193(19) 0.0029(19) -0.0012(18) 0.002(2)
C14 0.0218(19) 0.014(2) 0.0172(18) 0.0026(17) 0.0038(15) 0.0040(17)
C15 0.0184(18) 0.017(2) 0.0170(18) 0.0022(17) 0.0003(14) -0.0020(17)
C16 0.020(2) 0.038(3) 0.0191(19) 0.003(2) 0.0005(15) -0.003(2)
C17 0.030(2) 0.040(3) 0.020(2) 0.003(2) 0.0069(17) -0.004(2)
C18 0.024(2) 0.041(3) 0.022(2) 0.004(2) -0.0063(17) 0.001(2)
C19 0.0177(19) 0.040(3) 0.022(2) -0.001(2) 0.0044(16) -0.001(2)

loop_
_atom_type_symbol
_atom_type_description
_atom_type_scat_dispersion_real
_atom_type_scat_dispersion_imag
_atom_type_scat_source
C C 0.0033 0.0016 'International Tables Vol C Tables 4.2.6.8 and 6.1.1.4'
H H 0.0000 0.0000 'International Tables Vol C Tables 4.2.6.8 and 6.1.1.4'
N N 0.0061 0.0033 'International Tables Vol C Tables 4.2.6.8 and 6.1.1.4'
O O 0.0106 0.0060 'International Tables Vol C Tables 4.2.6.8 and 6.1.1.4'
S S 0.1246 0.1234 'International Tables Vol C Tables 4.2.6.8 and 6.1.1.4'
Ag Ag -0.8971 1.1015 'International Tables Vol C Tables 4.2.6.8 and 6.1.1.4'
Pr Pr -0.2180 2.8214 'International Tables Vol C Tables 4.2.6.8 and 6.1.1.4'

loop_
_geom_angle_atom_site_label_1
_geom_angle_atom_site_label_2
_geom_angle_atom_site_label_3
_geom_angle
_geom_angle_site_symmetry_1
_geom_angle_site_symmetry_3
O8 Pr1 O9 91.60(10) 4_565 2
O8 Pr1 O1 143.53(9) 4_565 3_665
O9 Pr1 O1 91.38(10) 2 3_665
O8 Pr1 O7 80.16(9) 4_565 3_665
O9 Pr1 O7 144.27(10) 2 3_665
O1 Pr1 O7 76.42(9) 3_665 3_665
O8 Pr1 O3 76.47(10) 4_565 3_665
O9 Pr1 O3 71.18(10) 2 3_665
O1 Pr1 O3 70.20(9) 3_665 3_665
O7 Pr1 O3 73.09(10) 3_665 3_665
O8 Pr1 O6 140.77(9) 4_565 .
O9 Pr1 O6 74.83(9) 2 .
O1 Pr1 O6 74.63(9) 3_665 .
O7 Pr1 O6 131.05(8) 3_665 .
O3 Pr1 O6 129.60(10) 3_665 .
O8 Pr1 O10 75.31(9) 4_565 .
O9 Pr1 O10 72.27(11) 2 .
O1 Pr1 O10 139.56(9) 3_665 .
O7 Pr1 O10 136.52(10) 3_665 .
O3 Pr1 O10 132.51(10) 3_665 .
O6 Pr1 O10 65.53(9) . .
O8 Pr1 O2 80.42(9) 4_565 .
O9 Pr1 O2 140.88(10) 2 .
O1 Pr1 O2 117.51(8) 3_665 .
O7 Pr1 O2 72.27(9) 3_665 .
O3 Pr1 O2 140.97(9) 3_665 .
O6 Pr1 O2 87.42(9) . .
O10 Pr1 O2 68.66(10) . .
O8 Pr1 O1 125.20(9) 4_565 .
O9 Pr1 O1 139.94(9) 2 .
O1 Pr1 O1 68.96(10) 3_665 .
O7 Pr1 O1 66.52(8) 3_665 .
O3 Pr1 O1 127.57(9) 3_665 .
O6 Pr1 O1 66.56(8) . .
O10 Pr1 O1 99.92(9) . .
O2 Pr1 O1 49.21(8) . .
N2 Ag1 N1 158.21(14) . 4_565
N2 Ag1 O2 115.36(11) . .
N1 Ag1 O2 85.86(12) 4_565 .
O4 S1 O3 114.5(2) . .
O4 S1 O5 114.1(2) . .
O3 S1 O5 109.6(2) . .
O4 S1 C3 105.1(2) . .
O3 S1 C3 107.93(19) . .
O5 S1 C3 104.9(2) . .
C1 O1 Pr1 151.5(2) . 3_665
C1 O1 Pr1 93.7(2) . .
Pr1 O1 Pr1 111.04(10) 3_665 .
C1 O2 Ag1 129.5(3) . .
C1 O2 Pr1 95.3(2) . .
Ag1 O2 Pr1 119.55(11) . .
S1 O3 Pr1 139.75(17) . 3_665
C8 O6 Pr1 136.7(2) . .
C8 O7 Pr1 133.3(2) . 3_665
C14 O8 Pr1 143.1(3) . 4_666
C14 O9 Pr1 163.8(3) . 2_545
Pr1 O10 H10B 110.5 . .
Pr1 O10 H10C 110.3 . .
H10B O10 H10C 108.7 . .
C12 N1 C11 117.9(3) . .
C12 N1 Ag1 121.0(3) . 4_666
C11 N1 Ag1 120.8(3) . 4_666
C18 N2 C17 117.2(3) . .
C18 N2 Ag1 119.6(3) . .
C17 N2 Ag1 123.2(3) . .
O2 C1 O1 121.1(4) . .
O2 C1 C2 120.8(4) . .
O1 C1 C2 118.0(3) . .
C7 C2 C3 119.6(4) . .
C7 C2 C1 116.6(4) . .
C3 C2 C1 123.7(4) . .
C4 C3 C2 118.8(5) . .
C4 C3 S1 119.3(4) . .
C2 C3 S1 121.7(3) . .
C3 C4 C5 120.4(5) . .
C3 C4 H4A 119.8 . .
C5 C4 H4A 119.8 . .
C6 C5 C4 121.3(5) . .
C6 C5 H5A 119.4 . .
C4 C5 H5A 119.4 . .
C5 C6 C7 118.9(6) . .
C5 C6 H6A 120.6 . .
C7 C6 H6A 120.6 . .
C2 C7 C6 121.1(5) . .
C2 C7 H7A 119.5 . .
C6 C7 H7A 119.5 . .
O6 C8 O7 128.3(3) . .
O6 C8 C9 116.3(3) . .
O7 C8 C9 115.5(3) . .
C13 C9 C10 118.6(4) . .
C13 C9 C8 121.4(4) . .
C10 C9 C8 120.0(4) . .
C9 C10 C11 119.2(4) . .
C9 C10 H10A 120.4 . .
C11 C10 H10A 120.4 . .
N1 C11 C10 122.1(4) . .
N1 C11 H11A 118.9 . .
C10 C11 H11A 118.9 . .
N1 C12 C13 123.2(4) . .
N1 C12 H12A 118.4 . .
C13 C12 H12A 118.4 . .
C12 C13 C9 118.8(4) . .
C12 C13 H13A 120.6 . .
C9 C13 H13A 120.6 . .
O9 C14 O8 126.6(3) . .
O9 C14 C15 116.9(3) . .
O8 C14 C15 116.6(3) . .
C16 C15 C19 118.1(3) . .
C16 C15 C14 122.0(3) . .
C19 C15 C14 120.0(3) . .
C15 C16 C17 119.3(4) . .
C15 C16 H16A 120.4 . .
C17 C16 H16A 120.4 . .
N2 C17 C16 122.8(4) . .
N2 C17 H17A 118.6 . .
C16 C17 H17A 118.6 . .
N2 C18 C19 123.6(4) . .
N2 C18 H18A 118.2 . .
C19 C18 H18A 118.2 . .
C18 C19 C15 119.0(4) . .
C18 C19 H19A 120.5 . .
C15 C19 H19A 120.5 . .

loop_
_geom_bond_atom_site_label_1
_geom_bond_atom_site_label_2
_geom_bond_distance
_geom_bond_site_symmetry_2
Pr1 O8 2.382(2) 4_565
Pr1 O9 2.405(3) 2
Pr1 O1 2.409(3) 3_665
Pr1 O7 2.492(2) 3_665
Pr1 O3 2.505(3) 3_665
Pr1 O6 2.525(2) .
Pr1 O10 2.573(3) .
Pr1 O2 2.614(3) .
Pr1 O1 2.644(2) .
Ag1 N2 2.145(3) .
Ag1 N1 2.164(3) 4_565
Ag1 O2 2.540(3) .
S1 O4 1.436(3) .
S1 O3 1.457(3) .
S1 O5 1.459(3) .
S1 C3 1.788(5) .
O1 C1 1.261(5) .
O1 Pr1 2.409(3) 3_665
O2 C1 1.254(5) .
O3 Pr1 2.505(3) 3_665
O6 C8 1.252(5) .
O7 C8 1.254(5) .
O7 Pr1 2.492(2) 3_665
O8 C14 1.251(4) .
O8 Pr1 2.382(2) 4_666
O9 C14 1.230(4) .
O9 Pr1 2.405(3) 2_545
O10 H10B 0.8500 .
O10 H10C 0.8500 .
N1 C12 1.333(6) .
N1 C11 1.341(5) .
N1 Ag1 2.164(3) 4_666
N2 C18 1.332(5) .
N2 C17 1.345(5) .
C1 C2 1.494(6) .
C2 C7 1.386(7) .
C2 C3 1.407(6) .
C3 C4 1.385(6) .
C4 C5 1.387(8) .
C4 H4A 0.9300 .
C5 C6 1.367(9) .
C5 H5A 0.9300 .
C6 C7 1.389(7) .
C6 H6A 0.9300 .
C7 H7A 0.9300 .
C8 C9 1.517(5) .
C9 C13 1.377(6) .
C9 C10 1.380(6) .
C10 C11 1.385(5) .
C10 H10A 0.9300 .
C11 H11A 0.9300 .
C12 C13 1.376(5) .
C12 H12A 0.9300 .
C13 H13A 0.9300 .
C14 C15 1.512(5) .
C15 C16 1.376(5) .
C15 C19 1.390(5) .
C16 C17 1.379(5) .
C16 H16A 0.9300 .
C17 H17A 0.9300 .
C18 C19 1.369(5) .
C18 H18A 0.9300 .
C19 H19A 0.9300 .

loop_
_geom_hbond_atom_site_label_D
_geom_hbond_atom_site_label_H
_geom_hbond_atom_site_label_A
_geom_hbond_distance_DH
_geom_hbond_distance_HA
_geom_hbond_distance_DA
_geom_hbond_angle_DHA
_geom_hbond_site_symmetry_A
O10 H10B O5 0.85 2.11 2.756(5) 133.0 1_455

loop_
_geom_torsion_atom_site_label_1
_geom_torsion_atom_site_label_2
_geom_torsion_atom_site_label_3
_geom_torsion_atom_site_label_4
_geom_torsion
_geom_torsion_site_symmetry_1
_geom_torsion_site_symmetry_4
O8 Pr1 O1 C1 -24.1(3) 4_565 .
O9 Pr1 O1 C1 129.0(2) 2 .
O1 Pr1 O1 C1 -165.6(3) 3_665 .
O7 Pr1 O1 C1 -81.8(2) 3_665 .
O3 Pr1 O1 C1 -124.5(2) 3_665 .
O6 Pr1 O1 C1 112.6(2) . .
O10 Pr1 O1 C1 54.9(2) . .
O2 Pr1 O1 C1 4.6(2) . .
O8 Pr1 O1 Pr1 141.54(10) 4_565 3_665
O9 Pr1 O1 Pr1 -65.33(18) 2 3_665
O1 Pr1 O1 Pr1 0.0 3_665 3_665
O7 Pr1 O1 Pr1 83.84(12) 3_665 3_665
O3 Pr1 O1 Pr1 41.09(15) 3_665 3_665
O6 Pr1 O1 Pr1 -81.79(11) . 3_665
O10 Pr1 O1 Pr1 -139.51(11) . 3_665
O2 Pr1 O1 Pr1 170.19(16) . 3_665
N2 Ag1 O2 C1 58.0(3) . .
N1 Ag1 O2 C1 -116.9(3) 4_565 .
N2 Ag1 O2 Pr1 -69.23(16) . .
N1 Ag1 O2 Pr1 115.88(14) 4_565 .
O8 Pr1 O2 C1 152.0(2) 4_565 .
O9 Pr1 O2 C1 -127.4(2) 2 .
O1 Pr1 O2 C1 5.7(3) 3_665 .
O7 Pr1 O2 C1 69.3(2) 3_665 .
O3 Pr1 O2 C1 97.8(2) 3_665 .
O6 Pr1 O2 C1 -65.5(2) . .
O10 Pr1 O2 C1 -130.1(2) . .
O1 Pr1 O2 C1 -4.6(2) . .
O8 Pr1 O2 Ag1 -66.10(12) 4_565 .
O9 Pr1 O2 Ag1 14.5(2) 2 .
O1 Pr1 O2 Ag1 147.64(11) 3_665 .
O7 Pr1 O2 Ag1 -148.74(14) 3_665 .
O3 Pr1 O2 Ag1 -120.30(15) 3_665 .
O6 Pr1 O2 Ag1 76.46(12) . .
O10 Pr1 O2 Ag1 11.77(11) . .
O1 Pr1 O2 Ag1 137.31(17) . .
O4 S1 O3 Pr1 -73.7(3) . 3_665
O5 S1 O3 Pr1 156.6(3) . 3_665
C3 S1 O3 Pr1 42.9(3) . 3_665
O8 Pr1 O6 C8 171.2(4) 4_565 .
O9 Pr1 O6 C8 -115.5(4) 2 .
O1 Pr1 O6 C8 -19.7(4) 3_665 .
O7 Pr1 O6 C8 36.1(4) 3_665 .
O3 Pr1 O6 C8 -66.6(4) 3_665 .
O10 Pr1 O6 C8 167.4(4) . .
O2 Pr1 O6 C8 99.7(4) . .
O1 Pr1 O6 C8 53.6(4) . .
N1 Ag1 N2 C18 -73.9(5) 4_565 .
O2 Ag1 N2 C18 119.9(3) . .
N1 Ag1 N2 C17 105.6(5) 4_565 .
O2 Ag1 N2 C17 -60.6(4) . .
Ag1 O2 C1 O1 -127.4(3) . .
Pr1 O2 C1 O1 8.5(4) . .
Ag1 O2 C1 C2 57.7(5) . .
Pr1 O2 C1 C2 -166.4(3) . .
Pr1 O1 C1 O2 -159.4(3) 3_665 .
Pr1 O1 C1 O2 -8.4(4) . .
Pr1 O1 C1 C2 15.7(7) 3_665 .
Pr1 O1 C1 C2 166.6(3) . .
O2 C1 C2 C7 44.6(6) . .
O1 C1 C2 C7 -130.5(4) . .
O2 C1 C2 C3 -139.2(4) . .
O1 C1 C2 C3 45.7(6) . .
C7 C2 C3 C4 1.3(7) . .
C1 C2 C3 C4 -174.8(4) . .
C7 C2 C3 S1 -173.5(4) . .
C1 C2 C3 S1 10.4(6) . .
O4 S1 C3 C4 -128.8(4) . .
O3 S1 C3 C4 108.6(4) . .
O5 S1 C3 C4 -8.2(5) . .
O4 S1 C3 C2 46.0(4) . .
O3 S1 C3 C2 -76.6(4) . .
O5 S1 C3 C2 166.6(4) . .
C2 C3 C4 C5 0.3(8) . .
S1 C3 C4 C5 175.3(4) . .
C3 C4 C5 C6 -1.7(9) . .
C4 C5 C6 C7 1.3(10) . .
C3 C2 C7 C6 -1.6(8) . .
C1 C2 C7 C6 174.7(5) . .
C5 C6 C7 C2 0.3(9) . .
Pr1 O6 C8 O7 -3.6(7) . .
Pr1 O6 C8 C9 176.0(3) . .
Pr1 O7 C8 O6 -32.1(7) 3_665 .
Pr1 O7 C8 C9 148.3(3) 3_665 .
O6 C8 C9 C13 -122.3(4) . .
O7 C8 C9 C13 57.4(5) . .
O6 C8 C9 C10 57.4(5) . .
O7 C8 C9 C10 -122.9(4) . .
C13 C9 C10 C11 -1.8(6) . .
C8 C9 C10 C11 178.5(4) . .
C12 N1 C11 C10 -0.4(6) . .
Ag1 N1 C11 C10 -174.5(3) 4_666 .
C9 C10 C11 N1 1.6(7) . .
C11 N1 C12 C13 -0.6(7) . .
Ag1 N1 C12 C13 173.5(3) 4_666 .
N1 C12 C13 C9 0.4(7) . .
C10 C9 C13 C12 0.9(6) . .
C8 C9 C13 C12 -179.4(4) . .
Pr1 O9 C14 O8 -26.9(13) 2_545 .
Pr1 O9 C14 C15 153.3(8) 2_545 .
Pr1 O8 C14 O9 61.9(6) 4_666 .
Pr1 O8 C14 C15 -118.3(4) 4_666 .
O9 C14 C15 C16 -157.2(4) . .
O8 C14 C15 C16 22.9(6) . .
O9 C14 C15 C19 21.8(6) . .
O8 C14 C15 C19 -158.0(4) . .
C19 C15 C16 C17 0.8(6) . .
C14 C15 C16 C17 179.9(4) . .
C18 N2 C17 C16 0.2(7) . .
Ag1 N2 C17 C16 -179.4(4) . .
C15 C16 C17 N2 -0.4(7) . .
C17 N2 C18 C19 -0.4(7) . .
Ag1 N2 C18 C19 179.2(4) . .
N2 C18 C19 C15 0.8(7) . .
C16 C15 C19 C18 -1.0(7) . .
C14 C15 C19 C18 179.8(4) . .
